data_7023527
loop_
_publ_author_name
'Tanase, Tomoaki'
'Hatada, Satoko'
'Mochizuki, Ayaka'
'Nakamae, Kanako'
'Kure, Bunsho'
'Nakajima, Takayuki'

_publ_section_title
;
 Flexible, linear, tetranuclear palladium complexes supported by
 tetraphosphine ligands with electron-withdrawing groups.
;
_journal_issue 45
_journal_name_full 'Dalton transactions (Cambridge, England : 2003)'
_journal_page_first 15941
_journal_page_last 15952
_journal_paper_doi 10.1039/c3dt51433a
_journal_volume 42
_journal_year 2013
_chemical_formula_moiety 'C73 H71 Cl6 F20 N3 O P6 Pd2 '
_chemical_formula_sum 'C73 H71 Cl6 F20 N3 O P6 Pd2'
_chemical_formula_weight 1997.71
_space_group_IT_number 2
_symmetry_cell_setting triclinic
_symmetry_Int_Tables_number 2
_symmetry_space_group_name_Hall '-P 1'
_symmetry_space_group_name_H-M 'P -1'
_cell_angle_alpha 93.852(3)
_cell_angle_beta 93.8950(18)
_cell_angle_gamma 110.859(3)
_cell_formula_units_Z 2
_cell_length_a 12.688(3)
_cell_length_b 15.676(4)
_cell_length_c 23.273(6)
_cell_measurement_reflns_used 9812
_cell_measurement_temperature 123(2)
_cell_measurement_theta_max 27.5
_cell_measurement_theta_min 3.2
_cell_volume 4294.8(19)
_computing_cell_refinement CrystalClear
_computing_data_collection CrystalClear
_computing_data_reduction CrystalStructure
_computing_molecular_graphics 'Mercury 2.4'
_computing_publication_material 'CrystalStructure 3.8'
_computing_structure_refinement SHELXL
_computing_structure_solution SIR97
_diffrn_ambient_temperature 123(2)
_diffrn_detector_area_resol_mean 7.31
_diffrn_measured_fraction_theta_full 0.962
_diffrn_measured_fraction_theta_max 0.962
_diffrn_measurement_device_type 'Rigaku Saturn'
_diffrn_measurement_method \w
_diffrn_radiation_type 'Mo K\a'
_diffrn_radiation_wavelength 0.71075
_diffrn_reflns_av_R_equivalents 0.044
_diffrn_reflns_limit_h_max 16
_diffrn_reflns_limit_h_min -16
_diffrn_reflns_limit_k_max 20
_diffrn_reflns_limit_k_min -19
_diffrn_reflns_limit_l_max 28
_diffrn_reflns_limit_l_min -30
_diffrn_reflns_number 39847
_diffrn_reflns_theta_full 27.50
_diffrn_reflns_theta_max 27.50
_exptl_absorpt_coefficient_mu 0.803
_exptl_absorpt_correction_T_max 0.923
_exptl_absorpt_correction_T_min 0.673
_exptl_absorpt_correction_type multi-scan
_exptl_absorpt_process_details 'Jacobson, R. (1998) Private communication'
_exptl_crystal_colour 'pale yellow'
_exptl_crystal_density_diffrn 1.545
_exptl_crystal_density_method 'not measured'
_exptl_crystal_description block
_exptl_crystal_F_000 2004.00
_exptl_crystal_size_max 0.20
_exptl_crystal_size_mid 0.20
_exptl_crystal_size_min 0.10
_refine_diff_density_max 1.74
_refine_diff_density_min -1.01
_refine_ls_extinction_coef 0.0091(7)
_refine_ls_extinction_method SHELXL
_refine_ls_goodness_of_fit_ref 1.035
_refine_ls_hydrogen_treatment refall
_refine_ls_number_parameters 1043
_refine_ls_number_reflns 19002
_refine_ls_R_factor_gt 0.0896
_refine_ls_shift/su_max 0.003
_refine_ls_structure_factor_coef Fsqd
_refine_ls_weighting_details 'w = 1/[\s^2^(Fo^2^)+(0.1259P)^2^+18.6334P] where P=(Fo^2^+2Fc^2^)/3'
_refine_ls_weighting_scheme calc
_refine_ls_wR_factor_ref 0.2533
_reflns_number_gt 14287
_reflns_number_total 19002
_reflns_threshold_expression F^2^>2.0\s(F^2^)
_cod_data_source_file c3dt51433a.txt
_cod_data_source_block '_complex5'
_cod_original_cell_volume 4294.9(19)
_cod_original_formula_sum 'C73 H71 Cl6 F20 N3 O P6 Pd2 '
_cod_database_code 7023527

loop_
_symmetry_equiv_pos_site_id
_symmetry_equiv_pos_as_xyz
1 +X,+Y,+Z
2 -X,-Y,-Z

loop_
_atom_site_label
_atom_site_type_symbol
_atom_site_fract_x
_atom_site_fract_y
_atom_site_fract_z
_atom_site_U_iso_or_equiv
_atom_site_adp_type
_atom_site_occupancy
_atom_site_symmetry_multiplicity
_atom_site_calc_flag
_atom_site_refinement_flags
Pd(1) Pd 0.52000(4) 0.24730(3) 0.79017(2) 0.03639(15) Uani 1.00 1 d .
Pd(2) Pd 0.35105(3) 0.09035(3) 0.783900(17) 0.02717(14) Uani 1.00 1 d .
Cl(1) Cl 0.2658(2) -0.4662(2) 0.79326(19) 0.1097(11) Uani 1.00 1 d .
Cl(2) Cl 0.4968(2) -0.4586(2) 0.81705(16) 0.0983(8) Uani 1.00 1 d .
Cl(3) Cl 0.5401(4) -0.3708(3) 0.49523(18) 0.1288(13) Uani 1.00 1 d .
Cl(4) Cl 0.4592(6) -0.2730(3) 0.5784(2) 0.190(2) Uani 1.00 1 d .
Cl(5) Cl 0.8617(6) 0.1992(5) 0.4357(2) 0.0735(17) Uani 0.35 1 d P
Cl(6) Cl 1.0153(10) 0.2131(10) 0.5347(4) 0.113(3) Uani 0.35 1 d P
Cl(7) Cl 0.8392(17) 0.2647(13) 0.4446(6) 0.115(9) Uani 0.15 1 d P
Cl(8) Cl 0.9665(18) 0.1610(12) 0.5154(10) 0.111(9) Uani 0.15 1 d P
Cl(9) Cl 1.0000 -0.5000 0.5000 0.155(12) Uani 0.25 2 d SP
Cl(10) Cl 0.8720(12) -0.5701(13) 0.5166(9) 0.208(8) Uani 0.38 1 d P
Cl(11) Cl 0.7802(15) -0.4855(11) 0.5501(5) 0.228(6) Uani 0.50 1 d P
P(1) P 0.60489(14) 0.17345(13) 0.84759(8) 0.0433(4) Uani 1.00 1 d .
P(2) P 0.37546(14) 0.12279(13) 0.88232(8) 0.0444(4) Uani 1.00 1 d .
P(3) P 0.13433(14) 0.00541(13) 0.90000(8) 0.0467(4) Uani 1.00 1 d .
P(4) P 0.18994(14) -0.04219(13) 0.77615(8) 0.0434(4) Uani 1.00 1 d .
P(11) P 0.40228(17) -0.18084(15) 0.90760(10) 0.0546(4) Uani 1.00 1 d .
P(12) P 0.7178(2) 0.23881(17) 0.64115(11) 0.0636(5) Uani 1.00 1 d .
F(1) F 0.8732(4) 0.4179(3) 1.0042(2) 0.0802(15) Uani 1.00 1 d .
F(2) F 1.0304(3) 0.3473(3) 0.8393(2) 0.0774(15) Uani 1.00 1 d .
F(3) F 0.6278(5) -0.0515(4) 0.6798(2) 0.0822(16) Uani 1.00 1 d .
F(4) F 0.7289(4) -0.1008(4) 0.8688(2) 0.0793(15) Uani 1.00 1 d .
F(5) F 0.4195(6) -0.2353(4) 0.7139(3) 0.099(2) Uani 1.00 1 d .
F(6) F 0.0278(7) -0.3668(3) 0.6686(3) 0.111(2) Uani 1.00 1 d .
F(7) F -0.1074(5) 0.1096(4) 0.7564(3) 0.0928(18) Uani 1.00 1 d .
F(8) F -0.0223(5) -0.0164(5) 0.5845(2) 0.0968(19) Uani 1.00 1 d .
F(11) F 0.4833(4) -0.2011(3) 0.8642(2) 0.0805(15) Uani 1.00 1 d .
F(12) F 0.2960(4) -0.2420(3) 0.8642(2) 0.0830(16) Uani 1.00 1 d .
F(13) F 0.3956(4) -0.2688(3) 0.9403(2) 0.0779(14) Uani 1.00 1 d .
F(14) F 0.3191(5) -0.1595(4) 0.9508(2) 0.0908(17) Uani 1.00 1 d .
F(15) F 0.5101(5) -0.1195(4) 0.9505(2) 0.0864(17) Uani 1.00 1 d .
F(16) F 0.4076(4) -0.0923(3) 0.8757(2) 0.0670(12) Uani 1.00 1 d .
F(17) F 0.7397(7) 0.1463(5) 0.6351(2) 0.112(2) Uani 1.00 1 d .
F(18) F 0.5899(5) 0.1852(5) 0.6456(3) 0.114(2) Uani 1.00 1 d .
F(19) F 0.7390(6) 0.2447(4) 0.7098(2) 0.0910(18) Uani 1.00 1 d .
F(20) F 0.7009(8) 0.3337(5) 0.6480(3) 0.123(2) Uani 1.00 1 d .
F(21) F 0.8490(5) 0.2925(6) 0.6379(3) 0.111(2) Uani 1.00 1 d .
F(22) F 0.6942(5) 0.2315(4) 0.5727(2) 0.0901(17) Uani 1.00 1 d .
O(1) O 0.8126(9) 0.7456(9) 0.7068(5) 0.161(5) Uani 1.00 1 d .
N(1) N 0.7326(5) 0.4339(4) 0.8161(3) 0.0573(15) Uani 1.00 1 d .
N(2) N 0.3662(5) 0.3293(4) 0.7181(2) 0.0531(14) Uani 1.00 1 d .
N(3) N 0.3456(5) 0.0741(4) 0.6479(2) 0.0518(14) Uani 1.00 1 d .
C(1) C 0.6555(7) 0.3709(5) 0.8018(3) 0.0555(18) Uani 1.00 1 d .
C(2) C 0.4174(6) 0.2938(5) 0.7430(3) 0.0535(17) Uani 1.00 1 d .
C(3) C 0.3551(5) 0.0827(5) 0.6975(3) 0.0520(17) Uani 1.00 1 d .
C(4) C 0.5180(5) 0.1301(5) 0.9076(3) 0.0482(15) Uani 1.00 1 d .
C(5) C 0.2849(5) 0.0435(5) 0.9285(3) 0.0483(15) Uani 1.00 1 d .
C(6) C 0.1306(5) -0.0847(4) 0.8425(3) 0.0503(16) Uani 1.00 1 d .
C(7) C 0.8326(6) 0.5074(5) 0.8365(3) 0.0521(17) Uani 1.00 1 d .
C(8) C 0.8330(7) 0.5553(6) 0.8900(4) 0.063(2) Uani 1.00 1 d .
C(9) C 0.9354(7) 0.6264(5) 0.9109(4) 0.063(2) Uani 1.00 1 d .
C(10) C 1.0292(7) 0.6472(6) 0.8799(4) 0.075(2) Uani 1.00 1 d .
C(11) C 1.0258(6) 0.5988(6) 0.8287(4) 0.067(2) Uani 1.00 1 d .
C(12) C 0.9247(7) 0.5268(5) 0.8040(3) 0.0583(19) Uani 1.00 1 d .
C(13) C 0.7315(9) 0.5333(8) 0.9231(4) 0.083(2) Uani 1.00 1 d .
C(14) C 0.9196(9) 0.4706(6) 0.7476(4) 0.076(2) Uani 1.00 1 d .
C(15) C 0.3137(7) 0.3764(5) 0.6824(3) 0.0560(18) Uani 1.00 1 d .
C(16) C 0.1984(8) 0.3519(6) 0.6812(4) 0.066(2) Uani 1.00 1 d .
C(17) C 0.1494(12) 0.4005(8) 0.6452(4) 0.094(3) Uani 1.00 1 d .
C(18) C 0.2121(17) 0.4658(10) 0.6134(5) 0.111(4) Uani 1.00 1 d .
C(19) C 0.3255(16) 0.4877(8) 0.6158(5) 0.108(4) Uani 1.00 1 d .
C(20) C 0.3838(10) 0.4423(6) 0.6518(4) 0.083(3) Uani 1.00 1 d .
C(21) C 0.1269(7) 0.2806(7) 0.7161(4) 0.076(2) Uani 1.00 1 d .
C(22) C 0.5083(10) 0.4635(8) 0.6551(5) 0.108(4) Uani 1.00 1 d .
C(23) C 0.3334(6) 0.0631(5) 0.5868(3) 0.0545(17) Uani 1.00 1 d .
C(24) C 0.3688(11) -0.0012(8) 0.5590(4) 0.087(3) Uani 1.00 1 d .
C(25) C 0.3542(13) -0.0136(9) 0.4999(4) 0.107(4) Uani 1.00 1 d .
C(26) C 0.3053(9) 0.0395(8) 0.4683(4) 0.085(3) Uani 1.00 1 d .
C(27) C 0.2739(9) 0.1046(7) 0.4968(4) 0.077(2) Uani 1.00 1 d .
C(28) C 0.2883(8) 0.1189(6) 0.5574(3) 0.066(2) Uani 1.00 1 d .
C(29) C 0.4222(15) -0.0559(11) 0.5949(5) 0.126(5) Uani 1.00 1 d .
C(30) C 0.2586(15) 0.1905(9) 0.5904(5) 0.123(5) Uani 1.00 1 d .
C(31) C 0.7451(5) 0.2499(4) 0.8813(3) 0.0449(14) Uani 1.00 1 d .
C(32) C 0.7579(6) 0.3013(5) 0.9345(3) 0.0521(17) Uani 1.00 1 d .
C(33) C 0.8623(6) 0.3658(5) 0.9536(3) 0.0584(19) Uani 1.00 1 d .
C(34) C 0.9566(6) 0.3838(5) 0.9228(3) 0.061(2) Uani 1.00 1 d .
C(35) C 0.9400(6) 0.3324(5) 0.8702(3) 0.0558(18) Uani 1.00 1 d .
C(36) C 0.8371(6) 0.2650(5) 0.8482(3) 0.0509(16) Uani 1.00 1 d .
C(37) C 0.6327(5) 0.0738(5) 0.8171(3) 0.0462(15) Uani 1.00 1 d .
C(38) C 0.6157(6) 0.0483(5) 0.7577(3) 0.0541(17) Uani 1.00 1 d .
C(39) C 0.6407(7) -0.0262(6) 0.7375(3) 0.061(2) Uani 1.00 1 d .
C(40) C 0.6779(7) -0.0785(6) 0.7732(4) 0.067(2) Uani 1.00 1 d .
C(41) C 0.6913(6) -0.0519(5) 0.8324(3) 0.0559(18) Uani 1.00 1 d .
C(42) C 0.6714(6) 0.0234(5) 0.8543(3) 0.0543(17) Uani 1.00 1 d .
C(43) C 0.3659(5) 0.2338(5) 0.9052(3) 0.0480(15) Uani 1.00 1 d .
C(44) C 0.4190(6) 0.2813(5) 0.9582(3) 0.0550(18) Uani 1.00 1 d .
C(45) C 0.4109(6) 0.3657(6) 0.9736(4) 0.063(2) Uani 1.00 1 d .
C(46) C 0.3516(7) 0.4029(5) 0.9376(4) 0.065(2) Uani 1.00 1 d .
C(47) C 0.2966(7) 0.3534(5) 0.8852(3) 0.0605(19) Uani 1.00 1 d .
C(48) C 0.3031(6) 0.2695(5) 0.8689(3) 0.0531(17) Uani 1.00 1 d .
C(49) C 0.0616(5) -0.0711(5) 0.9529(3) 0.0490(16) Uani 1.00 1 d .
C(50) C -0.0554(6) -0.1067(5) 0.9443(3) 0.061(2) Uani 1.00 1 d .
C(51) C -0.1201(6) -0.1676(6) 0.9812(4) 0.066(2) Uani 1.00 1 d .
C(52) C -0.0653(7) -0.1886(6) 1.0289(4) 0.068(2) Uani 1.00 1 d .
C(53) C 0.0512(7) -0.1502(6) 1.0381(4) 0.063(2) Uani 1.00 1 d .
C(54) C 0.1137(6) -0.0952(5) 1.0002(3) 0.0588(19) Uani 1.00 1 d .
C(55) C 0.2009(6) -0.1441(5) 0.7380(3) 0.0493(15) Uani 1.00 1 d .
C(56) C 0.3080(7) -0.1495(6) 0.7382(3) 0.0573(18) Uani 1.00 1 d .
C(57) C 0.3159(9) -0.2276(7) 0.7141(4) 0.072(2) Uani 1.00 1 d .
C(58) C 0.2240(11) -0.3023(6) 0.6897(4) 0.081(3) Uani 1.00 1 d .
C(59) C 0.1187(9) -0.2947(5) 0.6912(4) 0.072(2) Uani 1.00 1 d .
C(60) C 0.1047(8) -0.2168(5) 0.7151(3) 0.063(2) Uani 1.00 1 d .
C(61) C 0.0786(5) -0.0159(5) 0.7335(3) 0.0507(16) Uani 1.00 1 d .
C(62) C 0.0201(6) 0.0311(5) 0.7616(4) 0.0598(19) Uani 1.00 1 d .
C(63) C -0.0532(6) 0.0614(6) 0.7289(4) 0.066(2) Uani 1.00 1 d .
C(64) C -0.0704(7) 0.0458(7) 0.6693(4) 0.075(2) Uani 1.00 1 d .
C(65) C -0.0089(7) -0.0012(6) 0.6428(4) 0.068(2) Uani 1.00 1 d .
C(66) C 0.0653(6) -0.0338(5) 0.6736(3) 0.0571(18) Uani 1.00 1 d .
C(71) C 0.4091(12) -0.4001(8) 0.7988(9) 0.137(6) Uani 1.00 1 d .
C(72) C 0.4650(11) -0.2991(10) 0.5042(6) 0.109(4) Uani 1.00 1 d .
C(73) C 0.922(3) 0.252(2) 0.5053(10) 0.170(15) Uiso 0.50 1 d P
C(74) C 0.925(2) -0.456(2) 0.5457(18) 0.20(2) Uiso 0.50 1 d P
C(81) C 0.7488(9) 0.6910(8) 0.7461(6) 0.099(3) Uani 1.00 1 d .
C(82) C 0.8095(10) 0.7323(9) 0.8048(6) 0.108(4) Uani 1.00 1 d .
C(83) C 0.7595(18) 0.6968(15) 0.6487(8) 0.209(12) Uani 1.00 1 d .
C(84) C 0.829(2) 0.749(2) 0.6062(8) 0.245(14) Uani 1.00 1 d .
H(1) H 0.5184 0.0691 0.9158 0.058 Uiso 1.00 1 c R
H(2) H 0.5473 0.1728 0.9432 0.058 Uiso 1.00 1 c R
H(3) H 0.2952 0.0743 0.9681 0.058 Uiso 1.00 1 c R
H(4) H 0.3077 -0.0105 0.9306 0.058 Uiso 1.00 1 c R
H(5) H 0.1726 -0.1216 0.8586 0.060 Uiso 1.00 1 c R
H(6) H 0.0508 -0.1262 0.8325 0.060 Uiso 1.00 1 c R
H(7) H 0.9402 0.6607 0.9468 0.076 Uiso 1.00 1 c R
H(8) H 1.0971 0.6961 0.8947 0.089 Uiso 1.00 1 c R
H(9) H 1.0922 0.6132 0.8089 0.080 Uiso 1.00 1 c R
H(10) H 0.6869 0.5702 0.9115 0.100 Uiso 1.00 1 c R
H(11) H 0.7559 0.5473 0.9646 0.100 Uiso 1.00 1 c R
H(12) H 0.6849 0.4680 0.9150 0.100 Uiso 1.00 1 c R
H(13) H 0.9446 0.4198 0.7554 0.091 Uiso 1.00 1 c R
H(14) H 0.9695 0.5096 0.7218 0.091 Uiso 1.00 1 c R
H(15) H 0.8416 0.4462 0.7292 0.091 Uiso 1.00 1 c R
H(16) H 0.0699 0.3867 0.6434 0.112 Uiso 1.00 1 c R
H(17) H 0.1764 0.4963 0.5894 0.134 Uiso 1.00 1 c R
H(18) H 0.3684 0.5340 0.5934 0.130 Uiso 1.00 1 c R
H(19) H 0.1005 0.2206 0.6934 0.091 Uiso 1.00 1 c R
H(20) H 0.0615 0.2959 0.7261 0.091 Uiso 1.00 1 c R
H(21) H 0.1718 0.2787 0.7516 0.091 Uiso 1.00 1 c R
H(22) H 0.5461 0.5106 0.6873 0.129 Uiso 1.00 1 c R
H(23) H 0.5367 0.4860 0.6188 0.129 Uiso 1.00 1 c R
H(24) H 0.5239 0.4078 0.6615 0.129 Uiso 1.00 1 c R
H(25) H 0.3769 -0.0580 0.4799 0.128 Uiso 1.00 1 c R
H(26) H 0.2942 0.0299 0.4273 0.102 Uiso 1.00 1 c R
H(27) H 0.2421 0.1404 0.4752 0.092 Uiso 1.00 1 c R
H(28) H 0.5043 -0.0232 0.6013 0.151 Uiso 1.00 1 c R
H(29) H 0.4060 -0.1164 0.5742 0.151 Uiso 1.00 1 c R
H(30) H 0.3904 -0.0634 0.6323 0.151 Uiso 1.00 1 c R
H(31) H 0.1795 0.1645 0.5992 0.148 Uiso 1.00 1 c R
H(32) H 0.2683 0.2421 0.5672 0.148 Uiso 1.00 1 c R
H(33) H 0.3084 0.2119 0.6267 0.148 Uiso 1.00 1 c R
H(34) H 0.6956 0.2917 0.9569 0.063 Uiso 1.00 1 c R
H(35) H 1.0281 0.4287 0.9370 0.074 Uiso 1.00 1 c R
H(36) H 0.8295 0.2304 0.8120 0.061 Uiso 1.00 1 c R
H(37) H 0.5877 0.0813 0.7318 0.065 Uiso 1.00 1 c R
H(38) H 0.6936 -0.1301 0.7583 0.080 Uiso 1.00 1 c R
H(39) H 0.6839 0.0411 0.8948 0.065 Uiso 1.00 1 c R
H(40) H 0.4601 0.2564 0.9834 0.066 Uiso 1.00 1 c R
H(41) H 0.4470 0.3985 1.0097 0.076 Uiso 1.00 1 c R
H(42) H 0.3483 0.4614 0.9482 0.078 Uiso 1.00 1 c R
H(43) H 0.2541 0.3778 0.8605 0.073 Uiso 1.00 1 c R
H(44) H 0.2651 0.2361 0.8332 0.064 Uiso 1.00 1 c R
H(45) H -0.0927 -0.0896 0.9128 0.073 Uiso 1.00 1 c R
H(46) H -0.2002 -0.1942 0.9736 0.079 Uiso 1.00 1 c R
H(47) H -0.1076 -0.2288 1.0548 0.082 Uiso 1.00 1 c R
H(48) H 0.0888 -0.1623 1.0715 0.076 Uiso 1.00 1 c R
H(49) H 0.1941 -0.0731 1.0063 0.071 Uiso 1.00 1 c R
H(50) H 0.3736 -0.0998 0.7547 0.069 Uiso 1.00 1 c R
H(51) H 0.2325 -0.3560 0.6728 0.097 Uiso 1.00 1 c R
H(52) H 0.0315 -0.2133 0.7159 0.076 Uiso 1.00 1 c R
H(53) H 0.0298 0.0425 0.8026 0.072 Uiso 1.00 1 c R
H(54) H -0.1215 0.0660 0.6474 0.091 Uiso 1.00 1 c R
H(55) H 0.1048 -0.0668 0.6543 0.069 Uiso 1.00 1 c R
H(56) H 0.4280 -0.3751 0.7613 0.165 Uiso 1.00 1 c R
H(57) H 0.4245 -0.3476 0.8283 0.165 Uiso 1.00 1 c R
H(58) H 0.3871 -0.3293 0.4848 0.130 Uiso 1.00 1 c R
H(59) H 0.5021 -0.2418 0.4861 0.130 Uiso 1.00 1 c R
H(60) H 0.7446 0.6269 0.7387 0.119 Uiso 1.00 1 c R
H(61) H 0.6709 0.6916 0.7432 0.119 Uiso 1.00 1 c R
H(62) H 0.8644 0.7036 0.8152 0.129 Uiso 1.00 1 c R
H(63) H 0.7544 0.7219 0.8336 0.129 Uiso 1.00 1 c R
H(64) H 0.8494 0.7984 0.8040 0.129 Uiso 1.00 1 c R
H(65) H 0.7585 0.6332 0.6459 0.251 Uiso 1.00 1 c R
H(66) H 0.6807 0.6946 0.6421 0.251 Uiso 1.00 1 c R
H(67) H 0.7994 0.7956 0.5945 0.294 Uiso 1.00 1 c R
H(68) H 0.8256 0.7071 0.5723 0.294 Uiso 1.00 1 c R
H(69) H 0.9072 0.7783 0.6233 0.294 Uiso 1.00 1 c R

loop_
_atom_site_aniso_label
_atom_site_aniso_U_11
_atom_site_aniso_U_22
_atom_site_aniso_U_33
_atom_site_aniso_U_12
_atom_site_aniso_U_13
_atom_site_aniso_U_23
Pd(1) 0.0277(2) 0.0380(2) 0.0362(2) 0.00475(18) 0.00513(17) -0.00785(19)
Pd(2) 0.0192(2) 0.0305(2) 0.0261(2) 0.00397(15) 0.00312(14) -0.00896(15)
Cl(1) 0.093(2) 0.0776(17) 0.165(3) 0.0446(15) -0.014(2) 0.0022(19)
Cl(2) 0.0733(16) 0.102(2) 0.116(2) 0.0264(14) 0.0092(15) 0.0169(17)
Cl(3) 0.166(3) 0.140(3) 0.104(2) 0.091(3) 0.009(2) -0.018(2)
Cl(4) 0.309(7) 0.105(2) 0.222(5) 0.118(3) 0.183(5) 0.064(3)
Cl(5) 0.100(5) 0.081(4) 0.041(3) 0.040(4) -0.004(2) -0.010(2)
Cl(6) 0.116(8) 0.168(10) 0.079(5) 0.078(8) 0.009(5) 0.024(6)
Cl(7) 0.156(19) 0.101(14) 0.022(6) -0.028(13) -0.028(8) 0.023(7)
Cl(8) 0.103(15) 0.069(11) 0.13(2) -0.012(10) 0.037(13) -0.022(11)
Cl(9) 0.21(2) 0.103(14) 0.078(11) -0.033(15) 0.005(13) 0.017(10)
Cl(10) 0.130(10) 0.232(17) 0.30(2) 0.082(11) 0.102(12) 0.142(17)
Cl(11) 0.335(19) 0.249(15) 0.147(9) 0.139(15) 0.113(11) 0.067(9)
P(1) 0.0322(7) 0.0481(9) 0.0437(9) 0.0093(6) 0.0051(6) -0.0087(7)
P(2) 0.0335(7) 0.0501(9) 0.0417(9) 0.0076(6) 0.0052(6) -0.0085(7)
P(3) 0.0341(8) 0.0495(9) 0.0502(10) 0.0088(7) 0.0050(7) -0.0039(7)
P(4) 0.0323(7) 0.0492(9) 0.0426(9) 0.0101(6) 0.0007(6) -0.0084(7)
P(11) 0.0508(10) 0.0534(11) 0.0564(11) 0.0161(8) 0.0055(8) -0.0015(8)
P(12) 0.0665(13) 0.0654(13) 0.0602(13) 0.0256(10) 0.0128(10) -0.0003(10)
F(1) 0.070(3) 0.077(3) 0.064(3) -0.003(2) -0.001(2) -0.023(2)
F(2) 0.043(2) 0.087(3) 0.096(3) 0.015(2) 0.018(2) -0.002(3)
F(3) 0.121(4) 0.088(3) 0.055(2) 0.064(3) 0.006(2) -0.019(2)
F(4) 0.080(3) 0.085(3) 0.087(3) 0.049(3) -0.009(2) 0.008(2)
F(5) 0.122(5) 0.106(4) 0.104(4) 0.085(4) 0.019(3) -0.001(3)
F(6) 0.150(6) 0.046(2) 0.104(4) 0.008(3) -0.025(4) -0.014(3)
F(7) 0.082(3) 0.106(4) 0.120(5) 0.060(3) 0.035(3) 0.033(3)
F(8) 0.093(4) 0.120(5) 0.074(3) 0.040(3) -0.022(3) 0.007(3)
F(11) 0.079(3) 0.066(3) 0.098(4) 0.026(2) 0.030(3) -0.004(2)
F(12) 0.074(3) 0.070(3) 0.083(3) 0.005(2) -0.015(2) 0.008(2)
F(13) 0.078(3) 0.071(3) 0.089(3) 0.031(2) 0.007(2) 0.015(2)
F(14) 0.100(4) 0.098(4) 0.099(4) 0.055(3) 0.046(3) 0.027(3)
F(15) 0.085(3) 0.082(3) 0.072(3) 0.013(3) -0.014(2) -0.009(2)
F(16) 0.073(3) 0.055(2) 0.071(3) 0.019(2) 0.013(2) 0.010(2)
F(17) 0.178(7) 0.105(5) 0.076(4) 0.090(5) -0.012(4) -0.014(3)
F(18) 0.063(3) 0.144(6) 0.120(5) 0.016(3) 0.013(3) 0.026(4)
F(19) 0.124(5) 0.084(3) 0.060(3) 0.032(3) 0.018(3) -0.001(2)
F(20) 0.181(8) 0.095(5) 0.122(6) 0.078(5) 0.033(5) 0.025(4)
F(21) 0.071(3) 0.157(6) 0.083(4) 0.017(4) 0.014(3) -0.001(4)
F(22) 0.109(4) 0.103(4) 0.061(3) 0.044(3) -0.000(3) 0.006(3)
O(1) 0.105(7) 0.174(10) 0.150(9) -0.011(7) -0.052(6) 0.062(8)
N(1) 0.054(3) 0.051(3) 0.062(4) 0.013(3) 0.007(3) 0.002(3)
N(2) 0.053(3) 0.054(3) 0.050(3) 0.016(2) 0.011(2) -0.005(2)
N(3) 0.048(3) 0.060(3) 0.040(3) 0.013(2) 0.006(2) -0.006(2)
C(1) 0.059(4) 0.063(4) 0.043(4) 0.025(3) -0.007(3) -0.008(3)
C(2) 0.048(3) 0.057(4) 0.052(4) 0.016(3) 0.010(3) -0.004(3)
C(3) 0.040(3) 0.047(3) 0.064(5) 0.011(2) 0.009(3) -0.007(3)
C(4) 0.036(3) 0.055(4) 0.048(3) 0.011(2) 0.005(2) -0.007(3)
C(5) 0.033(3) 0.050(3) 0.051(4) 0.004(2) 0.004(2) -0.006(3)
C(6) 0.038(3) 0.044(3) 0.058(4) 0.005(2) 0.005(2) -0.006(3)
C(7) 0.040(3) 0.048(3) 0.061(4) 0.010(2) 0.005(3) -0.010(3)
C(8) 0.053(4) 0.065(5) 0.071(5) 0.025(3) 0.003(3) -0.009(4)
C(9) 0.055(4) 0.057(4) 0.075(5) 0.022(3) -0.004(3) -0.014(4)
C(10) 0.051(4) 0.061(5) 0.094(7) 0.006(3) -0.013(4) -0.015(4)
C(11) 0.040(3) 0.065(5) 0.084(6) 0.005(3) 0.008(3) 0.005(4)
C(12) 0.061(4) 0.045(3) 0.068(5) 0.015(3) 0.018(3) 0.010(3)
C(13) 0.082(6) 0.095(7) 0.076(6) 0.039(5) 0.020(5) -0.009(5)
C(14) 0.083(6) 0.061(5) 0.080(6) 0.019(4) 0.031(5) -0.001(4)
C(15) 0.070(4) 0.050(4) 0.049(4) 0.022(3) 0.010(3) 0.004(3)
C(16) 0.075(5) 0.070(5) 0.062(5) 0.038(4) 0.007(4) -0.005(4)
C(17) 0.142(10) 0.105(8) 0.060(6) 0.078(8) 0.004(6) 0.007(5)
C(18) 0.191(16) 0.108(10) 0.078(7) 0.099(11) 0.035(9) 0.026(7)
C(19) 0.186(15) 0.063(6) 0.082(8) 0.045(8) 0.029(9) 0.025(5)
C(20) 0.117(8) 0.051(4) 0.072(6) 0.014(5) 0.034(5) 0.004(4)
C(21) 0.056(4) 0.088(6) 0.078(6) 0.018(4) 0.014(4) -0.000(5)
C(22) 0.106(8) 0.082(7) 0.104(9) -0.009(6) 0.055(7) -0.002(6)
C(23) 0.052(3) 0.064(4) 0.044(4) 0.019(3) -0.001(3) -0.010(3)
C(24) 0.119(9) 0.102(8) 0.057(5) 0.065(7) 0.001(5) -0.012(5)
C(25) 0.178(13) 0.115(9) 0.059(6) 0.101(9) -0.017(7) -0.020(6)
C(26) 0.101(7) 0.104(8) 0.054(5) 0.052(6) -0.018(5) -0.024(5)
C(27) 0.091(6) 0.086(6) 0.060(5) 0.048(5) -0.015(4) -0.014(4)
C(28) 0.074(5) 0.070(5) 0.054(4) 0.032(4) -0.003(3) -0.007(4)
C(29) 0.203(16) 0.163(13) 0.063(7) 0.135(13) -0.004(8) -0.015(7)
C(30) 0.227(17) 0.123(10) 0.070(7) 0.127(12) 0.011(8) -0.002(6)
C(31) 0.036(3) 0.044(3) 0.049(3) 0.008(2) 0.004(2) -0.004(2)
C(32) 0.041(3) 0.059(4) 0.048(4) 0.010(3) 0.005(2) -0.008(3)
C(33) 0.052(4) 0.058(4) 0.049(4) 0.003(3) 0.002(3) -0.008(3)
C(34) 0.042(3) 0.056(4) 0.072(5) 0.003(3) -0.004(3) -0.003(3)
C(35) 0.039(3) 0.062(4) 0.063(4) 0.015(3) 0.011(3) 0.002(3)
C(36) 0.045(3) 0.055(4) 0.051(4) 0.015(3) 0.010(3) -0.001(3)
C(37) 0.035(3) 0.051(3) 0.051(3) 0.016(2) 0.002(2) -0.008(3)
C(38) 0.048(3) 0.066(4) 0.049(4) 0.025(3) 0.003(3) -0.009(3)
C(39) 0.065(4) 0.061(4) 0.058(4) 0.029(3) -0.001(3) -0.011(3)
C(40) 0.057(4) 0.060(4) 0.086(6) 0.029(3) -0.001(4) -0.009(4)
C(41) 0.050(3) 0.064(4) 0.061(4) 0.031(3) -0.006(3) 0.008(3)
C(42) 0.041(3) 0.067(4) 0.051(4) 0.018(3) 0.000(2) -0.003(3)
C(43) 0.036(3) 0.049(3) 0.052(4) 0.008(2) 0.007(2) -0.003(3)
C(44) 0.050(3) 0.051(4) 0.057(4) 0.012(3) 0.007(3) -0.011(3)
C(45) 0.052(4) 0.059(4) 0.069(5) 0.011(3) 0.011(3) -0.014(4)
C(46) 0.069(5) 0.049(4) 0.072(5) 0.014(3) 0.025(4) -0.004(3)
C(47) 0.068(4) 0.057(4) 0.060(4) 0.021(3) 0.023(3) 0.011(3)
C(48) 0.048(3) 0.063(4) 0.044(3) 0.015(3) 0.013(3) -0.002(3)
C(49) 0.037(3) 0.049(3) 0.053(4) 0.010(2) 0.002(2) -0.010(3)
C(50) 0.042(3) 0.064(4) 0.066(5) 0.009(3) 0.009(3) -0.007(3)
C(51) 0.035(3) 0.069(5) 0.082(6) 0.004(3) 0.017(3) -0.005(4)
C(52) 0.061(4) 0.058(4) 0.078(6) 0.010(3) 0.029(4) -0.001(4)
C(53) 0.060(4) 0.068(5) 0.063(5) 0.021(3) 0.020(3) 0.013(4)
C(54) 0.045(3) 0.062(4) 0.067(5) 0.016(3) 0.009(3) 0.005(3)
C(55) 0.056(4) 0.045(3) 0.043(3) 0.015(3) 0.004(3) -0.002(2)
C(56) 0.063(4) 0.063(4) 0.049(4) 0.028(3) 0.005(3) -0.002(3)
C(57) 0.098(7) 0.073(5) 0.062(5) 0.051(5) 0.006(4) 0.008(4)
C(58) 0.129(9) 0.056(5) 0.064(5) 0.043(5) 0.003(5) -0.007(4)
C(59) 0.098(7) 0.046(4) 0.060(5) 0.015(4) -0.007(4) -0.009(3)
C(60) 0.069(5) 0.052(4) 0.061(5) 0.017(3) -0.005(3) -0.005(3)
C(61) 0.037(3) 0.049(3) 0.060(4) 0.010(2) -0.002(2) 0.003(3)
C(62) 0.043(3) 0.061(4) 0.077(5) 0.017(3) 0.016(3) 0.014(4)
C(63) 0.047(4) 0.069(5) 0.090(6) 0.029(3) 0.010(4) 0.017(4)
C(64) 0.052(4) 0.088(6) 0.094(7) 0.034(4) 0.001(4) 0.020(5)
C(65) 0.065(5) 0.078(5) 0.056(5) 0.021(4) -0.011(3) 0.008(4)
C(66) 0.048(3) 0.057(4) 0.061(4) 0.015(3) -0.007(3) 0.001(3)
C(71) 0.110(10) 0.069(7) 0.24(2) 0.038(7) 0.001(11) 0.039(9)
C(72) 0.084(7) 0.107(9) 0.142(12) 0.042(7) 0.018(7) 0.023(8)
C(81) 0.070(6) 0.074(6) 0.141(11) 0.011(5) 0.006(7) 0.010(7)
C(82) 0.076(7) 0.092(8) 0.147(12) 0.028(6) -0.003(7) -0.019(8)
C(83) 0.161(19) 0.166(19) 0.23(2) -0.006(15) -0.092(19) 0.042(19)
C(84) 0.23(3) 0.30(4) 0.20(2) 0.08(2) 0.05(2) 0.06(2)

loop_
_atom_type_symbol
_atom_type_description
_atom_type_scat_dispersion_real
_atom_type_scat_dispersion_imag
_atom_type_scat_source
C C 0.003 0.002
;
International Tables for Crystallography
(1992, Vol. C, Tables 4.2.6.8 and 6.1.1.4)
;
H H 0.000 0.000
;
International Tables for Crystallography
(1992, Vol. C, Table 6.1.1.4)
;
Cl Cl 0.148 0.159
;
International Tables for Crystallography
(1992, Vol. C, Tables 4.2.6.8 and 6.1.1.4)
;
F F 0.017 0.010
;
International Tables for Crystallography
(1992, Vol. C, Tables 4.2.6.8 and 6.1.1.4)
;
N N 0.006 0.003
;
International Tables for Crystallography
(1992, Vol. C, Tables 4.2.6.8 and 6.1.1.4)
;
P P 0.102 0.094
;
International Tables for Crystallography
(1992, Vol. C, Tables 4.2.6.8 and 6.1.1.4)
;
Pd Pd -0.999 1.007
;
International Tables for Crystallography
(1992, Vol. C, Tables 4.2.6.8 and 6.1.1.4)
;
O O 0.011 0.006
;
International Tables for Crystallography
(1992, Vol. C, Tables 4.2.6.8 and 6.1.1.4)
;

loop_
_geom_angle_atom_site_label_1
_geom_angle_atom_site_label_2
_geom_angle_atom_site_label_3
_geom_angle
_geom_angle_publ_flag
_geom_angle_site_symmetry_1
_geom_angle_site_symmetry_3
Pd(2) Pd(1) P(1) 82.08(4) yes . .
Pd(2) Pd(1) C(1) 175.7(2) yes . .
Pd(2) Pd(1) C(2) 87.5(2) yes . .
P(1) Pd(1) C(1) 94.8(2) yes . .
P(1) Pd(1) C(2) 169.0(2) yes . .
C(1) Pd(1) C(2) 95.4(3) yes . .
Pd(1) Pd(2) P(2) 81.63(4) yes . .
Pd(1) Pd(2) P(4) 174.81(6) yes . .
Pd(1) Pd(2) C(3) 87.89(17) yes . .
P(2) Pd(2) P(4) 99.26(6) yes . .
P(2) Pd(2) C(3) 169.49(18) yes . .
P(4) Pd(2) C(3) 91.25(18) yes . .
Cl(7) Cl(5) C(73) 70.9(15) yes . .
Cl(8) Cl(6) C(73) 80(2) yes . .
Cl(5) Cl(7) C(73) 70.4(15) yes . .
Cl(6) Cl(8) C(73) 69.0(19) yes . .
Cl(10) Cl(9) Cl(10) 180.0(14) yes . 2_746
Cl(10) Cl(9) C(74) 61.2(11) yes . .
Cl(10) Cl(9) C(74) 118.8(11) yes . 2_746
Cl(10) Cl(9) C(74) 118.8(11) yes 2_746 .
Cl(10) Cl(9) C(74) 61.2(11) yes 2_746 2_746
C(74) Cl(9) C(74) 180(2) yes . 2_746
Cl(9) Cl(10) Cl(11) 108.6(10) yes . .
Cl(9) Cl(10) C(74) 60.7(12) yes . .
Cl(11) Cl(10) C(74) 51.0(11) yes . .
Cl(10) Cl(11) C(74) 51.2(13) yes . .
Pd(1) P(1) C(4) 110.0(2) yes . .
Pd(1) P(1) C(31) 112.2(2) yes . .
Pd(1) P(1) C(37) 120.1(2) yes . .
C(4) P(1) C(31) 106.5(3) yes . .
C(4) P(1) C(37) 104.0(3) yes . .
C(31) P(1) C(37) 103.0(3) yes . .
Pd(2) P(2) C(4) 108.1(2) yes . .
Pd(2) P(2) C(5) 120.6(2) yes . .
Pd(2) P(2) C(43) 112.7(2) yes . .
C(4) P(2) C(5) 103.6(3) yes . .
C(4) P(2) C(43) 106.6(3) yes . .
C(5) P(2) C(43) 104.2(3) yes . .
C(5) P(3) C(6) 99.3(3) yes . .
C(5) P(3) C(49) 103.1(3) yes . .
C(6) P(3) C(49) 97.8(3) yes . .
Pd(2) P(4) C(6) 118.4(2) yes . .
Pd(2) P(4) C(55) 116.1(2) yes . .
Pd(2) P(4) C(61) 105.9(2) yes . .
C(6) P(4) C(55) 102.8(3) yes . .
C(6) P(4) C(61) 106.5(3) yes . .
C(55) P(4) C(61) 106.4(3) yes . .
F(11) P(11) F(12) 89.4(3) yes . .
F(11) P(11) F(13) 91.4(3) yes . .
F(11) P(11) F(14) 179.0(4) yes . .
F(11) P(11) F(15) 89.9(3) yes . .
F(11) P(11) F(16) 89.7(3) yes . .
F(12) P(11) F(13) 90.1(3) yes . .
F(12) P(11) F(14) 90.1(3) yes . .
F(12) P(11) F(15) 179.2(3) yes . .
F(12) P(11) F(16) 90.0(3) yes . .
F(13) P(11) F(14) 89.5(3) yes . .
F(13) P(11) F(15) 90.1(3) yes . .
F(13) P(11) F(16) 178.9(3) yes . .
F(14) P(11) F(15) 90.7(3) yes . .
F(14) P(11) F(16) 89.4(3) yes . .
F(15) P(11) F(16) 89.9(3) yes . .
F(17) P(12) F(18) 90.4(4) yes . .
F(17) P(12) F(19) 90.6(3) yes . .
F(17) P(12) F(20) 177.7(4) yes . .
F(17) P(12) F(21) 88.9(4) yes . .
F(17) P(12) F(22) 89.2(4) yes . .
F(18) P(12) F(19) 88.9(4) yes . .
F(18) P(12) F(20) 91.8(5) yes . .
F(18) P(12) F(21) 178.6(4) yes . .
F(18) P(12) F(22) 90.1(3) yes . .
F(19) P(12) F(20) 88.7(4) yes . .
F(19) P(12) F(21) 90.0(3) yes . .
F(19) P(12) F(22) 178.9(3) yes . .
F(20) P(12) F(21) 89.0(5) yes . .
F(20) P(12) F(22) 91.6(4) yes . .
F(21) P(12) F(22) 91.1(3) yes . .
C(81) O(1) C(83) 104.6(11) yes . .
C(1) N(1) C(7) 175.0(9) yes . .
C(2) N(2) C(15) 172.8(8) yes . .
C(3) N(3) C(23) 179.7(7) yes . .
Pd(1) C(1) N(1) 169.4(7) yes . .
Pd(1) C(2) N(2) 173.0(6) yes . .
Pd(2) C(3) N(3) 173.1(6) yes . .
P(1) C(4) P(2) 105.1(3) yes . .
P(2) C(5) P(3) 111.0(4) yes . .
P(3) C(6) P(4) 115.3(3) yes . .
N(1) C(7) C(8) 117.0(7) yes . .
N(1) C(7) C(12) 118.6(7) yes . .
C(8) C(7) C(12) 124.4(6) yes . .
C(7) C(8) C(9) 116.1(8) yes . .
C(7) C(8) C(13) 122.7(6) yes . .
C(9) C(8) C(13) 121.1(8) yes . .
C(8) C(9) C(10) 121.1(8) yes . .
C(9) C(10) C(11) 121.1(7) yes . .
C(10) C(11) C(12) 121.3(8) yes . .
C(7) C(12) C(11) 115.9(7) yes . .
C(7) C(12) C(14) 121.7(6) yes . .
C(11) C(12) C(14) 122.3(8) yes . .
N(2) C(15) C(16) 117.6(7) yes . .
N(2) C(15) C(20) 116.7(9) yes . .
C(16) C(15) C(20) 125.8(10) yes . .
C(15) C(16) C(17) 115.8(9) yes . .
C(15) C(16) C(21) 123.3(9) yes . .
C(17) C(16) C(21) 120.9(9) yes . .
C(16) C(17) C(18) 122.2(15) yes . .
C(17) C(18) C(19) 120.1(16) yes . .
C(18) C(19) C(20) 121.8(12) yes . .
C(15) C(20) C(19) 114.3(12) yes . .
C(15) C(20) C(22) 122.1(11) yes . .
C(19) C(20) C(22) 123.5(11) yes . .
N(3) C(23) C(24) 118.4(8) yes . .
N(3) C(23) C(28) 118.4(8) yes . .
C(24) C(23) C(28) 123.2(8) yes . .
C(23) C(24) C(25) 118.4(13) yes . .
C(23) C(24) C(29) 119.3(9) yes . .
C(25) C(24) C(29) 122.3(13) yes . .
C(24) C(25) C(26) 120.3(14) yes . .
C(25) C(26) C(27) 120.1(9) yes . .
C(26) C(27) C(28) 120.7(11) yes . .
C(23) C(28) C(27) 117.2(9) yes . .
C(23) C(28) C(30) 120.0(8) yes . .
C(27) C(28) C(30) 122.8(11) yes . .
P(1) C(31) C(32) 121.5(5) yes . .
P(1) C(31) C(36) 117.5(5) yes . .
C(32) C(31) C(36) 120.4(5) yes . .
C(31) C(32) C(33) 118.6(7) yes . .
F(1) C(33) C(32) 118.3(7) yes . .
F(1) C(33) C(34) 118.0(6) yes . .
C(32) C(33) C(34) 123.7(7) yes . .
C(33) C(34) C(35) 115.9(6) yes . .
F(2) C(35) C(34) 117.5(6) yes . .
F(2) C(35) C(36) 118.6(7) yes . .
C(34) C(35) C(36) 123.9(7) yes . .
C(31) C(36) C(35) 117.6(7) yes . .
P(1) C(37) C(38) 121.2(6) yes . .
P(1) C(37) C(42) 118.7(5) yes . .
C(38) C(37) C(42) 120.1(8) yes . .
C(37) C(38) C(39) 118.2(8) yes . .
F(3) C(39) C(38) 119.6(8) yes . .
F(3) C(39) C(40) 117.1(9) yes . .
C(38) C(39) C(40) 123.3(8) yes . .
C(39) C(40) C(41) 116.7(9) yes . .
F(4) C(41) C(40) 118.4(8) yes . .
F(4) C(41) C(42) 119.3(7) yes . .
C(40) C(41) C(42) 122.2(9) yes . .
C(37) C(42) C(41) 119.5(7) yes . .
P(2) C(43) C(44) 120.6(6) yes . .
P(2) C(43) C(48) 119.0(5) yes . .
C(44) C(43) C(48) 120.4(7) yes . .
C(43) C(44) C(45) 118.9(8) yes . .
C(44) C(45) C(46) 121.4(7) yes . .
C(45) C(46) C(47) 119.0(9) yes . .
C(46) C(47) C(48) 120.9(9) yes . .
C(43) C(48) C(47) 119.5(6) yes . .
P(3) C(49) C(50) 116.1(6) yes . .
P(3) C(49) C(54) 125.8(5) yes . .
C(50) C(49) C(54) 118.1(7) yes . .
C(49) C(50) C(51) 121.2(8) yes . .
C(50) C(51) C(52) 119.1(7) yes . .
C(51) C(52) C(53) 119.0(8) yes . .
C(52) C(53) C(54) 121.4(9) yes . .
C(49) C(54) C(53) 121.0(7) yes . .
P(4) C(55) C(56) 117.6(5) yes . .
P(4) C(55) C(60) 120.7(7) yes . .
C(56) C(55) C(60) 121.4(8) yes . .
C(55) C(56) C(57) 118.0(7) yes . .
F(5) C(57) C(56) 119.4(7) yes . .
F(5) C(57) C(58) 116.8(10) yes . .
C(56) C(57) C(58) 123.8(11) yes . .
C(57) C(58) C(59) 116.5(10) yes . .
F(6) C(59) C(58) 117.7(9) yes . .
F(6) C(59) C(60) 119.7(10) yes . .
C(58) C(59) C(60) 122.7(8) yes . .
C(55) C(60) C(59) 117.7(9) yes . .
P(4) C(61) C(62) 118.6(6) yes . .
P(4) C(61) C(66) 119.4(6) yes . .
C(62) C(61) C(66) 121.5(8) yes . .
C(61) C(62) C(63) 118.9(8) yes . .
F(7) C(63) C(62) 118.7(9) yes . .
F(7) C(63) C(64) 118.8(9) yes . .
C(62) C(63) C(64) 122.4(10) yes . .
C(63) C(64) C(65) 116.6(10) yes . .
F(8) C(65) C(64) 118.2(9) yes . .
F(8) C(65) C(66) 118.5(9) yes . .
C(64) C(65) C(66) 123.4(8) yes . .
C(61) C(66) C(65) 117.1(8) yes . .
Cl(1) C(71) Cl(2) 114.2(7) yes . .
Cl(3) C(72) Cl(4) 109.9(9) yes . .
Cl(5) C(73) Cl(6) 114(2) yes . .
Cl(5) C(73) Cl(7) 38.8(9) yes . .
Cl(5) C(73) Cl(8) 88.3(16) yes . .
Cl(6) C(73) Cl(7) 151(2) yes . .
Cl(6) C(73) Cl(8) 30.6(10) yes . .
Cl(7) C(73) Cl(8) 126.9(18) yes . .
Cl(9) C(74) Cl(10) 58.1(13) yes . .
Cl(9) C(74) Cl(11) 131(2) yes . .
Cl(10) C(74) Cl(11) 77.9(12) yes . .
O(1) C(81) C(82) 105.5(9) yes . .
O(1) C(83) C(84) 106.4(15) yes . .
P(1) C(4) H(1) 110.7 no . .
P(1) C(4) H(2) 110.7 no . .
P(2) C(4) H(1) 110.7 no . .
P(2) C(4) H(2) 110.7 no . .
H(1) C(4) H(2) 108.8 no . .
P(2) C(5) H(3) 109.4 no . .
P(2) C(5) H(4) 109.4 no . .
P(3) C(5) H(3) 109.4 no . .
P(3) C(5) H(4) 109.4 no . .
H(3) C(5) H(4) 108.0 no . .
P(3) C(6) H(5) 108.5 no . .
P(3) C(6) H(6) 108.5 no . .
P(4) C(6) H(5) 108.4 no . .
P(4) C(6) H(6) 108.5 no . .
H(5) C(6) H(6) 107.5 no . .
C(8) C(9) H(7) 119.4 no . .
C(10) C(9) H(7) 119.4 no . .
C(9) C(10) H(8) 119.5 no . .
C(11) C(10) H(8) 119.5 no . .
C(10) C(11) H(9) 119.3 no . .
C(12) C(11) H(9) 119.3 no . .
C(8) C(13) H(10) 109.5 no . .
C(8) C(13) H(11) 109.5 no . .
C(8) C(13) H(12) 109.5 no . .
H(10) C(13) H(11) 109.5 no . .
H(10) C(13) H(12) 109.5 no . .
H(11) C(13) H(12) 109.5 no . .
C(12) C(14) H(13) 109.5 no . .
C(12) C(14) H(14) 109.5 no . .
C(12) C(14) H(15) 109.5 no . .
H(13) C(14) H(14) 109.5 no . .
H(13) C(14) H(15) 109.5 no . .
H(14) C(14) H(15) 109.5 no . .
C(16) C(17) H(16) 118.9 no . .
C(18) C(17) H(16) 118.9 no . .
C(17) C(18) H(17) 120.0 no . .
C(19) C(18) H(17) 120.0 no . .
C(18) C(19) H(18) 119.1 no . .
C(20) C(19) H(18) 119.1 no . .
C(16) C(21) H(19) 109.5 no . .
C(16) C(21) H(20) 109.5 no . .
C(16) C(21) H(21) 109.5 no . .
H(19) C(21) H(20) 109.5 no . .
H(19) C(21) H(21) 109.5 no . .
H(20) C(21) H(21) 109.5 no . .
C(20) C(22) H(22) 109.5 no . .
C(20) C(22) H(23) 109.5 no . .
C(20) C(22) H(24) 109.5 no . .
H(22) C(22) H(23) 109.5 no . .
H(22) C(22) H(24) 109.5 no . .
H(23) C(22) H(24) 109.5 no . .
C(24) C(25) H(25) 119.8 no . .
C(26) C(25) H(25) 119.8 no . .
C(25) C(26) H(26) 119.9 no . .
C(27) C(26) H(26) 119.9 no . .
C(26) C(27) H(27) 119.7 no . .
C(28) C(27) H(27) 119.7 no . .
C(24) C(29) H(28) 109.5 no . .
C(24) C(29) H(29) 109.5 no . .
C(24) C(29) H(30) 109.5 no . .
H(28) C(29) H(29) 109.5 no . .
H(28) C(29) H(30) 109.5 no . .
H(29) C(29) H(30) 109.5 no . .
C(28) C(30) H(31) 109.5 no . .
C(28) C(30) H(32) 109.5 no . .
C(28) C(30) H(33) 109.5 no . .
H(31) C(30) H(32) 109.5 no . .
H(31) C(30) H(33) 109.5 no . .
H(32) C(30) H(33) 109.5 no . .
C(31) C(32) H(34) 120.7 no . .
C(33) C(32) H(34) 120.7 no . .
C(33) C(34) H(35) 122.1 no . .
C(35) C(34) H(35) 122.1 no . .
C(31) C(36) H(36) 121.2 no . .
C(35) C(36) H(36) 121.2 no . .
C(37) C(38) H(37) 120.9 no . .
C(39) C(38) H(37) 120.9 no . .
C(39) C(40) H(38) 121.6 no . .
C(41) C(40) H(38) 121.7 no . .
C(37) C(42) H(39) 120.2 no . .
C(41) C(42) H(39) 120.2 no . .
C(43) C(44) H(40) 120.6 no . .
C(45) C(44) H(40) 120.6 no . .
C(44) C(45) H(41) 119.3 no . .
C(46) C(45) H(41) 119.3 no . .
C(45) C(46) H(42) 120.5 no . .
C(47) C(46) H(42) 120.5 no . .
C(46) C(47) H(43) 119.6 no . .
C(48) C(47) H(43) 119.6 no . .
C(43) C(48) H(44) 120.2 no . .
C(47) C(48) H(44) 120.3 no . .
C(49) C(50) H(45) 119.4 no . .
C(51) C(50) H(45) 119.4 no . .
C(50) C(51) H(46) 120.4 no . .
C(52) C(51) H(46) 120.5 no . .
C(51) C(52) H(47) 120.5 no . .
C(53) C(52) H(47) 120.5 no . .
C(52) C(53) H(48) 119.3 no . .
C(54) C(53) H(48) 119.3 no . .
C(49) C(54) H(49) 119.5 no . .
C(53) C(54) H(49) 119.5 no . .
C(55) C(56) H(50) 121.0 no . .
C(57) C(56) H(50) 121.0 no . .
C(57) C(58) H(51) 121.8 no . .
C(59) C(58) H(51) 121.8 no . .
C(55) C(60) H(52) 121.2 no . .
C(59) C(60) H(52) 121.2 no . .
C(61) C(62) H(53) 120.5 no . .
C(63) C(62) H(53) 120.5 no . .
C(63) C(64) H(54) 121.7 no . .
C(65) C(64) H(54) 121.7 no . .
C(61) C(66) H(55) 121.4 no . .
C(65) C(66) H(55) 121.4 no . .
Cl(1) C(71) H(56) 108.7 no . .
Cl(1) C(71) H(57) 108.7 no . .
Cl(2) C(71) H(56) 108.7 no . .
Cl(2) C(71) H(57) 108.7 no . .
H(56) C(71) H(57) 107.6 no . .
Cl(3) C(72) H(58) 109.7 no . .
Cl(3) C(72) H(59) 109.7 no . .
Cl(4) C(72) H(58) 109.7 no . .
Cl(4) C(72) H(59) 109.7 no . .
H(58) C(72) H(59) 108.2 no . .
O(1) C(81) H(60) 110.6 no . .
O(1) C(81) H(61) 110.6 no . .
C(82) C(81) H(60) 110.6 no . .
C(82) C(81) H(61) 110.6 no . .
H(60) C(81) H(61) 108.8 no . .
C(81) C(82) H(62) 109.5 no . .
C(81) C(82) H(63) 109.5 no . .
C(81) C(82) H(64) 109.5 no . .
H(62) C(82) H(63) 109.5 no . .
H(62) C(82) H(64) 109.5 no . .
H(63) C(82) H(64) 109.5 no . .
O(1) C(83) H(65) 110.4 no . .
O(1) C(83) H(66) 110.4 no . .
C(84) C(83) H(65) 110.4 no . .
C(84) C(83) H(66) 110.4 no . .
H(65) C(83) H(66) 108.6 no . .
C(83) C(84) H(67) 109.5 no . .
C(83) C(84) H(68) 109.5 no . .
C(83) C(84) H(69) 109.5 no . .
H(67) C(84) H(68) 109.5 no . .
H(67) C(84) H(69) 109.5 no . .
H(68) C(84) H(69) 109.5 no . .

loop_
_geom_bond_atom_site_label_1
_geom_bond_atom_site_label_2
_geom_bond_distance
_geom_bond_publ_flag
_geom_bond_site_symmetry_2
Pd(1) Pd(2) 2.6122(5) yes .
Pd(1) P(1) 2.277(2) yes .
Pd(1) C(1) 2.068(7) yes .
Pd(1) C(2) 2.005(9) yes .
Pd(2) P(2) 2.2882(18) yes .
Pd(2) P(4) 2.3245(15) yes .
Pd(2) C(3) 2.012(8) yes .
Cl(1) C(71) 1.733(13) yes .
Cl(2) C(71) 1.724(17) yes .
Cl(3) C(72) 1.724(18) yes .
Cl(4) C(72) 1.760(17) yes .
Cl(5) Cl(7) 1.17(2) yes .
Cl(5) C(73) 1.76(2) yes .
Cl(6) Cl(8) 0.90(2) yes .
Cl(6) C(73) 1.65(4) yes .
Cl(7) C(73) 1.77(3) yes .
Cl(8) C(73) 1.74(4) yes .
Cl(9) Cl(10) 1.693(15) yes .
Cl(9) Cl(10) 1.693(15) yes 2_746
Cl(9) C(74) 1.74(3) yes .
Cl(9) C(74) 1.74(3) yes 2_746
Cl(10) Cl(11) 2.19(2) yes .
Cl(10) C(74) 1.75(3) yes .
Cl(11) C(74) 1.74(3) yes .
P(1) C(4) 1.852(7) yes .
P(1) C(31) 1.839(5) yes .
P(1) C(37) 1.829(8) yes .
P(2) C(4) 1.825(7) yes .
P(2) C(5) 1.830(7) yes .
P(2) C(43) 1.833(8) yes .
P(3) C(5) 1.847(6) yes .
P(3) C(6) 1.865(8) yes .
P(3) C(49) 1.836(7) yes .
P(4) C(6) 1.827(8) yes .
P(4) C(55) 1.828(8) yes .
P(4) C(61) 1.852(8) yes .
P(11) F(11) 1.583(7) yes .
P(11) F(12) 1.588(5) yes .
P(11) F(13) 1.598(6) yes .
P(11) F(14) 1.608(7) yes .
P(11) F(15) 1.595(5) yes .
P(11) F(16) 1.600(6) yes .
P(12) F(17) 1.571(9) yes .
P(12) F(18) 1.553(6) yes .
P(12) F(19) 1.592(6) yes .
P(12) F(20) 1.576(10) yes .
P(12) F(21) 1.586(6) yes .
P(12) F(22) 1.589(6) yes .
F(1) C(33) 1.357(9) yes .
F(2) C(35) 1.353(9) yes .
F(3) C(39) 1.356(10) yes .
F(4) C(41) 1.351(11) yes .
F(5) C(57) 1.361(15) yes .
F(6) C(59) 1.339(10) yes .
F(7) C(63) 1.347(13) yes .
F(8) C(65) 1.351(11) yes .
O(1) C(81) 1.391(17) yes .
O(1) C(83) 1.50(2) yes .
N(1) C(1) 1.125(9) yes .
N(1) C(7) 1.403(8) yes .
N(2) C(2) 1.148(12) yes .
N(2) C(15) 1.426(12) yes .
N(3) C(3) 1.145(10) yes .
N(3) C(23) 1.414(9) yes .
C(7) C(8) 1.408(12) yes .
C(7) C(12) 1.389(12) yes .
C(8) C(9) 1.405(10) yes .
C(8) C(13) 1.493(14) yes .
C(9) C(10) 1.383(13) yes .
C(10) C(11) 1.359(14) yes .
C(11) C(12) 1.426(10) yes .
C(12) C(14) 1.514(13) yes .
C(15) C(16) 1.371(13) yes .
C(15) C(20) 1.377(13) yes .
C(16) C(17) 1.422(19) yes .
C(16) C(21) 1.493(13) yes .
C(17) C(18) 1.352(19) yes .
C(18) C(19) 1.35(2) yes .
C(19) C(20) 1.46(2) yes .
C(20) C(22) 1.489(18) yes .
C(23) C(24) 1.382(17) yes .
C(23) C(28) 1.393(14) yes .
C(24) C(25) 1.366(14) yes .
C(24) C(29) 1.53(2) yes .
C(25) C(26) 1.42(2) yes .
C(26) C(27) 1.368(18) yes .
C(27) C(28) 1.404(13) yes .
C(28) C(30) 1.49(2) yes .
C(31) C(32) 1.397(10) yes .
C(31) C(36) 1.400(10) yes .
C(32) C(33) 1.372(9) yes .
C(33) C(34) 1.388(12) yes .
C(34) C(35) 1.379(12) yes .
C(35) C(36) 1.392(9) yes .
C(37) C(38) 1.393(10) yes .
C(37) C(42) 1.390(12) yes .
C(38) C(39) 1.377(14) yes .
C(39) C(40) 1.378(14) yes .
C(40) C(41) 1.392(13) yes .
C(41) C(42) 1.365(13) yes .
C(43) C(44) 1.393(10) yes .
C(43) C(48) 1.397(12) yes .
C(44) C(45) 1.389(13) yes .
C(45) C(46) 1.379(14) yes .
C(46) C(47) 1.395(11) yes .
C(47) C(48) 1.376(13) yes .
C(49) C(50) 1.382(10) yes .
C(49) C(54) 1.388(12) yes .
C(50) C(51) 1.404(12) yes .
C(51) C(52) 1.390(14) yes .
C(52) C(53) 1.378(12) yes .
C(53) C(54) 1.364(12) yes .
C(55) C(56) 1.391(13) yes .
C(55) C(60) 1.383(9) yes .
C(56) C(57) 1.352(15) yes .
C(57) C(58) 1.378(12) yes .
C(58) C(59) 1.386(19) yes .
C(59) C(60) 1.382(14) yes .
C(61) C(62) 1.383(13) yes .
C(61) C(66) 1.390(11) yes .
C(62) C(63) 1.392(14) yes .
C(63) C(64) 1.382(15) yes .
C(64) C(65) 1.394(16) yes .
C(65) C(66) 1.401(14) yes .
C(81) C(82) 1.505(19) yes .
C(83) C(84) 1.46(3) yes .
C(4) H(1) 0.990 no .
C(4) H(2) 0.990 no .
C(5) H(3) 0.990 no .
C(5) H(4) 0.990 no .
C(6) H(5) 0.990 no .
C(6) H(6) 0.990 no .
C(9) H(7) 0.950 no .
C(10) H(8) 0.950 no .
C(11) H(9) 0.950 no .
C(13) H(10) 0.980 no .
C(13) H(11) 0.980 no .
C(13) H(12) 0.980 no .
C(14) H(13) 0.980 no .
C(14) H(14) 0.980 no .
C(14) H(15) 0.980 no .
C(17) H(16) 0.950 no .
C(18) H(17) 0.950 no .
C(19) H(18) 0.950 no .
C(21) H(19) 0.980 no .
C(21) H(20) 0.980 no .
C(21) H(21) 0.980 no .
C(22) H(22) 0.980 no .
C(22) H(23) 0.980 no .
C(22) H(24) 0.980 no .
C(25) H(25) 0.950 no .
C(26) H(26) 0.950 no .
C(27) H(27) 0.950 no .
C(29) H(28) 0.980 no .
C(29) H(29) 0.980 no .
C(29) H(30) 0.980 no .
C(30) H(31) 0.980 no .
C(30) H(32) 0.980 no .
C(30) H(33) 0.980 no .
C(32) H(34) 0.950 no .
C(34) H(35) 0.950 no .
C(36) H(36) 0.950 no .
C(38) H(37) 0.950 no .
C(40) H(38) 0.950 no .
C(42) H(39) 0.950 no .
C(44) H(40) 0.950 no .
C(45) H(41) 0.950 no .
C(46) H(42) 0.950 no .
C(47) H(43) 0.950 no .
C(48) H(44) 0.950 no .
C(50) H(45) 0.950 no .
C(51) H(46) 0.950 no .
C(52) H(47) 0.950 no .
C(53) H(48) 0.950 no .
C(54) H(49) 0.950 no .
C(56) H(50) 0.950 no .
C(58) H(51) 0.950 no .
C(60) H(52) 0.950 no .
C(62) H(53) 0.950 no .
C(64) H(54) 0.950 no .
C(66) H(55) 0.950 no .
C(71) H(56) 0.990 no .
C(71) H(57) 0.990 no .
C(72) H(58) 0.990 no .
C(72) H(59) 0.990 no .
C(81) H(60) 0.990 no .
C(81) H(61) 0.990 no .
C(82) H(62) 0.980 no .
C(82) H(63) 0.980 no .
C(82) H(64) 0.980 no .
C(83) H(65) 0.990 no .
C(83) H(66) 0.990 no .
C(84) H(67) 0.980 no .
C(84) H(68) 0.980 no .
C(84) H(69) 0.980 no .
